data_7233905
loop_
_publ_author_name
'Francisco J. Martinez-Casado'
'Miguel Ramos-Riesco'
'Jose A. Rodriguez-Cheda'
'Fabio Cucinotta'
'Alejandro Fernandez-Martinez'
'Leoncio Garrido'
'Emilio Matesanz'
'Leonardo Marchese'

_publ_section_title
;
 Short lead(ii) soaps: from weakly fluorescent crystals to strongly
 phosphorescent and structurally varied vitreous phases. A thermal,
 structural and spectroscopic study
;
_journal_name_full 'Journal of Materials Chemistry C'
_journal_page_first 9489
_journal_page_last 9496
_journal_paper_doi 10.1039/C4TC01645A
_journal_volume 2
_journal_year 2014
_chemical_formula_moiety (Pb2+),2(C5H9O2-)
_chemical_formula_sum 'C10 H18 O4 Pb'
_chemical_formula_weight 409.43
_chemical_melting_point 355.6
_chemical_name_common 'Lead(II) Valerate'
_chemical_name_systematic
;
 Lead(II) Pentanoate
;
_space_group_IT_number 2
_space_group_name_Hall '-P 1'
_space_group_name_H-M_alt 'P -1'
_symmetry_cell_setting triclinic
_symmetry_space_group_name_H-M 'P -1'
_atom_sites_solution_hydrogens geom
_atom_sites_solution_primary direct
_atom_sites_solution_secondary difmap
_cell_angle_alpha 91.74(3)
_cell_angle_beta 96.27(3)
_cell_angle_gamma 90.85(3)
_cell_formula_units_Z 2
_cell_length_a 4.7440(9)
_cell_length_b 7.2110(14)
_cell_length_c 17.982(4)
_cell_measurement_temperature 100(2)
_cell_volume 611.1(2)
_computing_cell_refinement 'DENZO-SMN (Otwinowski & Minor, 1997)'
_computing_data_collection 'CCD Server Software Huber'
_computing_data_reduction DENZO-SMN
_computing_molecular_graphics 'Mercury 1.4.2. and ORTEP-3 (Farrugia, 1997)'
_computing_publication_material 'SHELXL-97 (Sheldrick, 1997)'
_computing_structure_refinement 'SHELXL-97 (Sheldrick, 1997)'
_computing_structure_solution 'SHELXS-97 (Sheldrick, 1990)'
_diffrn_ambient_temperature 100(2)
_diffrn_detector_area_resol_mean 9.77
_diffrn_measured_fraction_theta_full 0.915
_diffrn_measured_fraction_theta_max 0.915
_diffrn_measurement_device_type ADSCq210rCCD-HUBER
_diffrn_measurement_method 'f\ scans'
_diffrn_radiation_monochromator Synchrotron
_diffrn_radiation_source Synchrotron
_diffrn_radiation_type Synchrotron
_diffrn_radiation_wavelength 0.97790
_diffrn_reflns_av_R_equivalents 0.0535
_diffrn_reflns_av_sigmaI/netI 0.0376
_diffrn_reflns_limit_h_max 4
_diffrn_reflns_limit_h_min -4
_diffrn_reflns_limit_k_max 6
_diffrn_reflns_limit_k_min -6
_diffrn_reflns_limit_l_max 16
_diffrn_reflns_limit_l_min -16
_diffrn_reflns_number 3353
_diffrn_reflns_theta_full 26.36
_diffrn_reflns_theta_max 26.36
_diffrn_reflns_theta_min 3.89
_exptl_absorpt_coefficient_mu 13.797
_exptl_absorpt_correction_T_max 0.7160
_exptl_absorpt_correction_T_min 0.7139
_exptl_absorpt_correction_type cylinder
_exptl_absorpt_process_details
;
Interpolation using  Int.Tab. Vol. C (1992) p. 523,Tab. 6.3.3.3
for values of muR in the range 0-2.5, and Int.Tab. Vol.II (1959)
p.302; Table 5.3.6 B for muR in the range 2.6-10.0.
The interpolation procedure of C.W.Dwiggins Jr (Acta Cryst.(1975)
A31,146-148) is used with some modification.
;
_exptl_crystal_colour Colourless
_exptl_crystal_density_diffrn 2.225
_exptl_crystal_density_method 'not measured'
_exptl_crystal_description flake
_exptl_crystal_F_000 384
_exptl_crystal_size_max 0.080
_exptl_crystal_size_mid 0.030
_exptl_crystal_size_min 0.007
_refine_diff_density_max 1.745
_refine_diff_density_min -1.436
_refine_diff_density_rms 0.223
_refine_ls_extinction_method none
_refine_ls_goodness_of_fit_ref 1.088
_refine_ls_hydrogen_treatment noref
_refine_ls_matrix_type full
_refine_ls_number_parameters 136
_refine_ls_number_reflns 888
_refine_ls_number_restraints 0
_refine_ls_restrained_S_all 1.088
_refine_ls_R_factor_all 0.0487
_refine_ls_R_factor_gt 0.0482
_refine_ls_shift/su_max 0.000
_refine_ls_shift/su_mean 0.000
_refine_ls_structure_factor_coef Fsqd
_refine_ls_weighting_details 'calc w=1/[\s^2^(Fo^2^)+(0.1102P)^2^+2.1543P] where P=(Fo^2^+2Fc^2^)/3'
_refine_ls_weighting_scheme calc
_refine_ls_wR_factor_gt 0.1302
_refine_ls_wR_factor_ref 0.1311
_reflns_number_gt 865
_reflns_number_total 888
_reflns_threshold_expression >2sigma(I)
_cod_data_source_file 1000002.cif
_cod_data_source_block PCOD1000002
_cod_depositor_comments
;
The following automatic conversions were performed:

data item '_symmetry_cell_setting' value 'Triclinic' was changed to
'triclinic' in accordance with the built-in table derived from the
CIF Core dictionary named 'cif_core.dic' version 2.4.5 last updated
on 2014-11-21.

Automatic conversion script
Id: cif_fix_values 6909 2019-04-08 15:41:33Z antanas 
;
_cod_original_sg_symbol_H-M P-1
_cod_database_code 7233905
_exptl_absorpt_correction_t_ave 0.7151

loop_
_symmetry_equiv_pos_as_xyz
'x, y, z'
'-x, -y, -z'

loop_
_atom_site_label
_atom_site_type_symbol
_atom_site_fract_x
_atom_site_fract_y
_atom_site_fract_z
_atom_site_U_iso_or_equiv
_atom_site_adp_type
_atom_site_occupancy
_atom_site_symmetry_multiplicity
_atom_site_calc_flag
_atom_site_refinement_flags
_atom_site_disorder_assembly
_atom_site_disorder_group
C1 C 0.564(5) 0.226(2) 0.8298(11) 0.040(5) Uani 1 1 d . . .
C2 C 0.692(4) 0.186(3) 0.7577(11) 0.061(6) Uani 1 1 d . . .
H2A H 0.7363 0.0519 0.7548 0.074 Uiso 1 1 calc R . .
H2B H 0.8732 0.2563 0.7589 0.074 Uiso 1 1 calc R . .
C3 C 0.500(4) 0.234(3) 0.6866(11) 0.052(6) Uani 1 1 d . . .
H3A H 0.3203 0.1615 0.6848 0.063 Uiso 1 1 calc R . .
H3B H 0.4527 0.3672 0.6899 0.063 Uiso 1 1 calc R . .
C4 C 0.632(4) 0.196(3) 0.6146(10) 0.048(5) Uani 1 1 d . . .
H4A H 0.8035 0.2759 0.6150 0.058 Uiso 1 1 calc R . .
H4B H 0.6925 0.0655 0.6135 0.058 Uiso 1 1 calc R . .
C5 C 0.441(4) 0.229(2) 0.5444(9) 0.051(5) Uani 1 1 d . . .
H5A H 0.5426 0.2004 0.5009 0.077 Uiso 1 1 calc R . .
H5B H 0.3850 0.3590 0.5438 0.077 Uiso 1 1 calc R . .
H5C H 0.2721 0.1486 0.5426 0.077 Uiso 1 1 calc R . .
C6 C 0.232(4) 0.733(3) 0.9132(10) 0.046(5) Uani 1 1 d . . .
C7 C 0.025(4) 0.708(3) 0.8461(10) 0.041(5) Uani 1 1 d . . .
H7A H -0.1322 0.7961 0.8497 0.049 Uiso 1 1 calc R . .
H7B H -0.0563 0.5809 0.8442 0.049 Uiso 1 1 calc R . .
C8 C 0.157(4) 0.741(3) 0.7748(10) 0.046(5) Uani 1 1 d . . .
H8A H 0.3302 0.6661 0.7751 0.056 Uiso 1 1 calc R . .
H8B H 0.2153 0.8732 0.7742 0.056 Uiso 1 1 calc R . .
C9 C -0.037(5) 0.693(3) 0.7035(10) 0.056(6) Uani 1 1 d . . .
H9A H -0.2051 0.7728 0.7013 0.067 Uiso 1 1 calc R . .
H9B H -0.1035 0.5623 0.7048 0.067 Uiso 1 1 calc R . .
C10 C 0.113(5) 0.718(3) 0.6322(11) 0.066(6) Uani 1 1 d . . .
H10A H -0.0192 0.6858 0.5878 0.099 Uiso 1 1 calc R . .
H10B H 0.2778 0.6374 0.6335 0.099 Uiso 1 1 calc R . .
H10C H 0.1761 0.8479 0.6300 0.099 Uiso 1 1 calc R . .
O1 O 0.705(3) 0.2124(16) 0.8913(7) 0.050(3) Uani 1 1 d . . .
O2 O 0.311(3) 0.2755(16) 0.8266(6) 0.051(3) Uani 1 1 d . . .
O4 O 0.321(3) 0.8923(17) 0.9345(7) 0.053(4) Uani 1 1 d . . .
O3 O 0.305(3) 0.5968(17) 0.9526(6) 0.049(3) Uani 1 1 d . . .
Pb1 Pb 0.28588(14) 0.24568(8) 0.95831(3) 0.0553(6) Uani 1 1 d . . .

loop_
_atom_site_aniso_label
_atom_site_aniso_U_11
_atom_site_aniso_U_22
_atom_site_aniso_U_33
_atom_site_aniso_U_23
_atom_site_aniso_U_13
_atom_site_aniso_U_12
C1 0.040(15) 0.029(10) 0.043(15) -0.018(8) -0.015(13) -0.008(9)
C2 0.056(16) 0.070(14) 0.050(14) -0.014(10) -0.026(12) -0.009(11)
C3 0.044(13) 0.054(12) 0.054(14) -0.008(9) -0.011(11) -0.003(9)
C4 0.051(13) 0.042(11) 0.052(13) -0.010(8) 0.014(11) -0.006(9)
C5 0.055(13) 0.047(11) 0.055(12) 0.008(8) 0.018(11) 0.007(9)
C6 0.048(13) 0.031(12) 0.062(15) -0.012(11) 0.025(12) 0.006(10)
C7 0.042(13) 0.042(11) 0.034(11) -0.017(8) -0.011(11) -0.004(9)
C8 0.053(14) 0.036(10) 0.048(13) -0.002(9) -0.004(11) -0.014(9)
C9 0.062(15) 0.058(13) 0.044(13) -0.002(10) -0.010(11) -0.004(11)
C10 0.080(17) 0.054(12) 0.059(15) 0.002(10) -0.009(13) -0.005(11)
O1 0.053(9) 0.061(8) 0.034(8) 0.000(6) -0.003(7) -0.008(6)
O2 0.050(10) 0.060(8) 0.039(7) -0.011(6) -0.005(7) -0.004(7)
O4 0.051(9) 0.040(8) 0.061(8) -0.007(6) -0.021(7) -0.004(6)
O3 0.066(9) 0.036(8) 0.040(7) -0.004(6) -0.020(6) -0.003(6)
Pb1 0.0650(9) 0.0420(8) 0.0563(8) -0.0081(5) -0.0008(5) -0.0079(5)

loop_
_atom_type_symbol
_atom_type_description
_atom_type_scat_dispersion_real
_atom_type_scat_dispersion_imag
_atom_type_scat_source
C C 0.0033 0.0016 'International Tables Vol C Tables 4.2.6.8 and 6.1.1.4'
H H 0.0000 0.0000 'International Tables Vol C Tables 4.2.6.8 and 6.1.1.4'
O O 0.0106 0.0060 'International Tables Vol C Tables 4.2.6.8 and 6.1.1.4'
Pb Pb -3.3944 10.1111 'International Tables Vol C Tables 4.2.6.8 and 6.1.1.4'

loop_
_geom_angle_atom_site_label_1
_geom_angle_atom_site_label_2
_geom_angle_atom_site_label_3
_geom_angle
_geom_angle_site_symmetry_1
_geom_angle_site_symmetry_3
O1 C1 O2 119.8(18) . .
O1 C1 C2 121.2(19) . .
O2 C1 C2 119.0(16) . .
O1 C1 Pb1 61.3(10) . .
O2 C1 Pb1 59.4(10) . .
C2 C1 Pb1 170.7(12) . .
C1 C2 C3 114.0(18) . .
C4 C3 C2 113.8(18) . .
C5 C4 C3 115.0(16) . .
O4 C6 O3 119.2(16) . .
O4 C6 C7 120.0(16) . .
O3 C6 C7 120.6(16) . .
C6 C7 C8 112.2(16) . .
C7 C8 C9 114.4(17) . .
C8 C9 C10 112.4(18) . .
C1 O1 Pb1 92.4(12) . .
C1 O2 Pb1 94.0(11) . .
C6 O4 Pb1 155.9(11) . 1_565
C6 O4 Pb1 92.3(10) . 2_667
Pb1 O4 Pb1 108.7(4) 1_565 2_667
C6 O3 Pb1 144.4(11) . .
C6 O3 Pb1 99.3(11) . 2_667
Pb1 O3 Pb1 114.2(5) . 2_667
O2 Pb1 O1 52.7(4) . .
O2 Pb1 O3 80.6(4) . .
O1 Pb1 O3 92.3(4) . .
O2 Pb1 O4 86.7(4) . 1_545
O1 Pb1 O4 75.8(4) . 1_545
O3 Pb1 O4 166.3(4) . 1_545
O2 Pb1 O3 116.3(4) . 2_667
O1 Pb1 O3 75.5(4) . 2_667
O3 Pb1 O3 65.8(5) . 2_667
O4 Pb1 O3 116.4(4) 1_545 2_667
O2 Pb1 O4 129.3(5) . 2_667
O1 Pb1 O4 77.4(4) . 2_667
O3 Pb1 O4 113.3(4) . 2_667
O4 Pb1 O4 71.3(4) 1_545 2_667
O3 Pb1 O4 47.6(4) 2_667 2_667
O2 Pb1 C1 26.6(5) . .
O1 Pb1 C1 26.3(5) . .
O3 Pb1 C1 88.6(5) . .
O4 Pb1 C1 77.7(5) 1_545 .
O3 Pb1 C1 97.7(5) 2_667 .
O4 Pb1 C1 102.8(5) 2_667 .

loop_
_geom_bond_atom_site_label_1
_geom_bond_atom_site_label_2
_geom_bond_distance
_geom_bond_site_symmetry_2
C1 O1 1.23(2) .
C1 O2 1.25(2) .
C1 C2 1.52(3) .
C1 Pb1 2.78(2) .
C2 C3 1.54(3) .
C3 C4 1.52(3) .
C4 C5 1.50(3) .
C6 O4 1.250(19) .
C6 O3 1.26(2) .
C6 C7 1.47(3) .
C7 C8 1.51(3) .
C8 C9 1.52(3) .
C9 C10 1.55(3) .
O1 Pb1 2.444(13) .
O2 Pb1 2.401(11) .
O4 Pb1 2.582(13) 1_565
O4 Pb1 2.752(11) 2_667
O3 Pb1 2.538(12) .
O3 Pb1 2.600(11) 2_667
Pb1 O4 2.582(13) 1_545
Pb1 O3 2.600(11) 2_667
Pb1 O4 2.752(11) 2_667
